data_7230135
loop_
_publ_author_name
'Filatov, Mikhail A.'
'Karuthedath, Safakath'
'Polestshuk, Pavel M.'
'Callaghan, Susan'
'Flanagan, Keith J.'
'Telitchko, Maxime'
'Wiesner, Thomas'
'Laquai, Fr\'ed\'eric'
'Senge, Mathias O.'

_publ_section_title
;
 Control of triplet state generation in heavy atom-free BODIPY-anthracene
 dyads by media polarity and structural factors.
;
_journal_issue 12
_journal_name_full 'Physical chemistry chemical physics : PCCP'
_journal_page_first 8016
_journal_page_last 8031
_journal_paper_doi 10.1039/c7cp08472b
_journal_volume 20
_journal_year 2018
_chemical_formula_moiety 'C31 H23 B F2 N2'
_chemical_formula_sum 'C31 H23 B F2 N2'
_chemical_formula_weight 472.32
_chemical_name_systematic 3,5-Dimethyl-8-(10-phenylanthracen-9-yl)-4,4-difluoro-4-bora-3a,4a-diaza-s-indacene
_space_group_crystal_system triclinic
_space_group_IT_number 2
_space_group_name_Hall '-P 1'
_space_group_name_H-M_alt 'P -1'
_symmetry_space_group_name_Hall '-P 1'
_symmetry_space_group_name_H-M 'P -1'
_atom_sites_solution_hydrogens geom
_audit_creation_date 2017-10-08
_audit_creation_method
;
Olex2 1.2
(compiled 2017.08.10 svn.r3458 for OlexSys, GUI svn.r5381)
;
_audit_update_record
;
2017-11-12 deposited with the CCDC.
2018-02-12 downloaded from the CCDC.
;
_cell_angle_alpha 87.62(3)
_cell_angle_beta 77.07(3)
_cell_angle_gamma 68.24(3)
_cell_formula_units_Z 2
_cell_length_a 8.9484(18)
_cell_length_b 9.6443(19)
_cell_length_c 17.849(4)
_cell_measurement_reflns_used 5865
_cell_measurement_temperature 100(2)
_cell_measurement_theta_max 24.93
_cell_measurement_theta_min 2.28
_cell_volume 1392.9(6)
_computing_cell_refinement 'SAINT v8.37A (Bruker, 2015)'
_computing_data_collection 'APEX 3 (Bruker, 2016) '
_computing_data_reduction 'SAINT v8.37A (Bruker, 2015)'
_computing_molecular_graphics 'Olex2 (Dolomanov et al., 2009)'
_computing_publication_material 'Olex2 (Dolomanov et al., 2009)'
_computing_structure_refinement 'XL (Sheldrick, 2008)'
_computing_structure_solution 'XT (Sheldrick, 2015)'
_diffrn_ambient_temperature 100.01
_diffrn_detector 'Bruker APEX2 area detector'
_diffrn_detector_area_resol_mean 7.9
_diffrn_detector_type 'CCD area detector'
_diffrn_measured_fraction_theta_full 1.000
_diffrn_measured_fraction_theta_max 0.999
_diffrn_measurement_device 'Kappa diffractometer'
_diffrn_measurement_device_type 'Bruker APEX2 area detector'
_diffrn_measurement_method '\w and \f scans'
_diffrn_radiation_monochromator graphite
_diffrn_radiation_probe x-ray
_diffrn_radiation_type MoK\a
_diffrn_radiation_wavelength 0.71073
_diffrn_reflns_av_R_equivalents 0.0934
_diffrn_reflns_av_unetI/netI 0.0758
_diffrn_reflns_Laue_measured_fraction_full 1.000
_diffrn_reflns_Laue_measured_fraction_max 0.999
_diffrn_reflns_limit_h_max 11
_diffrn_reflns_limit_h_min -11
_diffrn_reflns_limit_k_max 11
_diffrn_reflns_limit_k_min -11
_diffrn_reflns_limit_l_max 22
_diffrn_reflns_limit_l_min -22
_diffrn_reflns_number 37805
_diffrn_reflns_point_group_measured_fraction_full 1.000
_diffrn_reflns_point_group_measured_fraction_max 0.999
_diffrn_reflns_theta_full 25.242
_diffrn_reflns_theta_max 26.168
_diffrn_reflns_theta_min 1.172
_diffrn_source 'standard sealed X-ray tube'
_diffrn_source_type 'Siemens, KFF Mo 2K -90 C'
_diffrn_standards_number 0
_exptl_absorpt_coefficient_mu 0.075
_exptl_absorpt_correction_T_max 0.7453
_exptl_absorpt_correction_T_min 0.6680
_exptl_absorpt_correction_type multi-scan
_exptl_absorpt_process_details
'SADABS-2016/2 (Bruker,2016/2) was used for absorption correction. wR2(int) was 0.0613 before and 0.0517 after correction. The Ratio of minimum to maximum transmission is 0.8963. The \l/2 correction factor is 0.00150.'
_exptl_crystal_colour orange
_exptl_crystal_colour_primary orange
_exptl_crystal_density_diffrn 1.126
_exptl_crystal_density_method 'not measured'
_exptl_crystal_description Plate
_exptl_crystal_F_000 492
_exptl_crystal_size_max 0.18
_exptl_crystal_size_mid 0.09
_exptl_crystal_size_min 0.02
_refine_diff_density_max 0.222
_refine_diff_density_min -0.238
_refine_diff_density_rms 0.047
_refine_ls_extinction_method none
_refine_ls_goodness_of_fit_ref 1.021
_refine_ls_hydrogen_treatment constr
_refine_ls_matrix_type full
_refine_ls_number_parameters 327
_refine_ls_number_reflns 5542
_refine_ls_number_restraints 0
_refine_ls_restrained_S_all 1.021
_refine_ls_R_factor_all 0.1163
_refine_ls_R_factor_gt 0.0563
_refine_ls_shift/su_max 0.001
_refine_ls_shift/su_mean 0.000
_refine_ls_structure_factor_coef Fsqd
_refine_ls_weighting_details 'w=1/[\s^2^(Fo^2^)+(0.0634P)^2^] where P=(Fo^2^+2Fc^2^)/3'
_refine_ls_weighting_scheme calc
_refine_ls_wR_factor_gt 0.1156
_refine_ls_wR_factor_ref 0.1348
_reflns_Friedel_coverage 0.000
_reflns_number_gt 3081
_reflns_number_total 5542
_reflns_threshold_expression 'I > 2\s(I)'
_cod_data_source_file c7cp08472b2.cif
_cod_data_source_block kjf160a_sq_sq
_cod_depositor_comments 'Adding full bibliography for 7230130--7230136.cif.'
_cod_database_code 7230135
_shelx_shelxl_version_number 2014/7
_shelx_space_group_comment
;
The symmetry employed for this shelxl refinement is uniquely defined
by the following loop, which should always be used as a source of
symmetry information in preference to the above space-group names.
They are only intended as comments.
;
_shelx_estimated_absorpt_t_max 0.999
_shelx_estimated_absorpt_t_min 0.987
_olex2_refinement_description
;
1. Fixed Uiso
 At 1.2 times of:
  All C(H) groups
 At 1.5 times of:
  All C(H,H,H) groups
2.a Aromatic/amide H refined with riding coordinates:
 C1(H1), C2(H2), C6(H6), C7(H7), C17(H17), C18(H18), C19(H19), C20(H20),
 C24(H24), C25(H25), C26(H26), C27(H27), C30(H30), C31(H31), C32(H32), C33(H33),
  C34(H34)
2.b Idealised Me refined as rotating group:
 C35(H35A,H35B,H35C), C36(H36A,H36B,H36C)
;
_olex2_submission_special_instructions 'No special instructions were received'

loop_
_space_group_symop_operation_xyz
'x, y, z'
'-x, -y, -z'

loop_
_atom_site_label
_atom_site_type_symbol
_atom_site_fract_x
_atom_site_fract_y
_atom_site_fract_z
_atom_site_U_iso_or_equiv
_atom_site_adp_type
_atom_site_occupancy
_atom_site_site_symmetry_order
_atom_site_calc_flag
_atom_site_refinement_flags_posn
F13 F 0.30215(19) 0.59501(19) 1.01353(8) 0.0543(5) Uani 1 1 d .
F14 F 0.15516(17) 0.59570(19) 0.92506(10) 0.0612(5) Uani 1 1 d .
N10 N 0.4044(2) 0.6449(2) 0.88318(11) 0.0323(5) Uani 1 1 d .
N11 N 0.4139(2) 0.3901(2) 0.91880(11) 0.0305(5) Uani 1 1 d .
C1 C 0.5844(3) 0.6946(3) 0.78415(14) 0.0365(7) Uani 1 1 d .
H1 H 0.6731 0.6823 0.7410 0.044 Uiso 1 1 calc R
C2 C 0.4742(3) 0.8279(3) 0.82093(15) 0.0420(7) Uani 1 1 d .
H2 H 0.4728 0.9248 0.8077 0.050 Uiso 1 1 calc R
C3 C 0.3638(3) 0.7945(3) 0.88178(15) 0.0384(7) Uani 1 1 d .
C5 C 0.3864(3) 0.2739(3) 0.95617(14) 0.0349(7) Uani 1 1 d .
C6 C 0.5015(3) 0.1394(3) 0.91822(14) 0.0356(7) Uani 1 1 d .
H6 H 0.5087 0.0416 0.9326 0.043 Uiso 1 1 calc R
C7 C 0.6016(3) 0.1748(3) 0.85659(14) 0.0317(6) Uani 1 1 d .
H7 H 0.6908 0.1060 0.8206 0.038 Uiso 1 1 calc R
C8 C 0.6100(3) 0.4251(3) 0.80883(13) 0.0269(6) Uani 1 1 d .
C9 C 0.5405(3) 0.5793(3) 0.82279(13) 0.0295(6) Uani 1 1 d .
C12 C 0.5481(3) 0.3317(3) 0.85651(12) 0.0276(6) Uani 1 1 d .
C15 C 0.7504(3) 0.3607(3) 0.74055(12) 0.0248(6) Uani 1 1 d .
C16 C 0.9141(3) 0.3181(3) 0.74793(12) 0.0252(6) Uani 1 1 d .
C17 C 0.9540(3) 0.3270(3) 0.82029(14) 0.0336(6) Uani 1 1 d .
H17 H 0.8680 0.3611 0.8653 0.040 Uiso 1 1 calc R
C18 C 1.1136(3) 0.2872(3) 0.82551(14) 0.0396(7) Uani 1 1 d .
H18 H 1.1377 0.2960 0.8739 0.047 Uiso 1 1 calc R
C19 C 1.2452(3) 0.2326(3) 0.75946(14) 0.0361(7) Uani 1 1 d .
H19 H 1.3563 0.2028 0.7642 0.043 Uiso 1 1 calc R
C20 C 1.2123(3) 0.2230(3) 0.68978(14) 0.0318(6) Uani 1 1 d .
H20 H 1.3013 0.1869 0.6461 0.038 Uiso 1 1 calc R
C21 C 1.0463(3) 0.2660(3) 0.68052(13) 0.0263(6) Uani 1 1 d .
C22 C 1.0110(3) 0.2601(3) 0.60788(13) 0.0249(6) Uani 1 1 d .
C23 C 0.8466(3) 0.2998(3) 0.60158(13) 0.0246(6) Uani 1 1 d .
C24 C 0.8053(3) 0.2928(3) 0.52903(13) 0.0289(6) Uani 1 1 d .
H24 H 0.8913 0.2604 0.4839 0.035 Uiso 1 1 calc R
C25 C 0.6466(3) 0.3313(3) 0.52337(14) 0.0329(6) Uani 1 1 d .
H25 H 0.6225 0.3257 0.4746 0.039 Uiso 1 1 calc R
C26 C 0.5159(3) 0.3800(3) 0.59001(14) 0.0310(6) Uani 1 1 d .
H26 H 0.4051 0.4061 0.5855 0.037 Uiso 1 1 calc R
C27 C 0.5482(3) 0.3895(3) 0.66002(13) 0.0271(6) Uani 1 1 d .
H27 H 0.4593 0.4231 0.7039 0.033 Uiso 1 1 calc R
C28 C 0.7138(3) 0.3498(3) 0.66871(13) 0.0245(6) Uani 1 1 d .
C29 C 1.1476(3) 0.2165(3) 0.53710(13) 0.0261(6) Uani 1 1 d .
C30 C 1.2209(4) 0.0700(3) 0.50728(16) 0.0495(8) Uani 1 1 d .
H30 H 1.1846 -0.0045 0.5322 0.059 Uiso 1 1 calc R
C31 C 1.3470(4) 0.0317(3) 0.44115(17) 0.0610(10) Uani 1 1 d .
H31 H 1.3967 -0.0690 0.4215 0.073 Uiso 1 1 calc R
C32 C 1.4004(3) 0.1385(3) 0.40384(15) 0.0424(7) Uani 1 1 d .
H32 H 1.4866 0.1118 0.3587 0.051 Uiso 1 1 calc R
C33 C 1.3276(3) 0.2843(3) 0.43263(13) 0.0310(6) Uani 1 1 d .
H33 H 1.3639 0.3586 0.4073 0.037 Uiso 1 1 calc R
C34 C 1.2017(3) 0.3230(3) 0.49828(13) 0.0280(6) Uani 1 1 d .
H34 H 1.1513 0.4243 0.5171 0.034 Uiso 1 1 calc R
C35 C 0.2196(3) 0.9026(3) 0.93765(16) 0.0527(8) Uani 1 1 d .
H35A H 0.1212 0.8792 0.9397 0.079 Uiso 1 1 calc GR
H35B H 0.1996 1.0046 0.9208 0.079 Uiso 1 1 calc GR
H35C H 0.2440 0.8944 0.9889 0.079 Uiso 1 1 calc GR
C36 C 0.2521(3) 0.2953(3) 1.02676(14) 0.0446(8) Uani 1 1 d .
H36A H 0.2842 0.3250 1.0707 0.067 Uiso 1 1 calc GR
H36B H 0.2340 0.2014 1.0370 0.067 Uiso 1 1 calc GR
H36C H 0.1500 0.3734 1.0189 0.067 Uiso 1 1 calc GR
B4 B 0.3135(3) 0.5587(4) 0.93791(18) 0.0374(8) Uani 1 1 d .

loop_
_atom_site_aniso_label
_atom_site_aniso_U_11
_atom_site_aniso_U_22
_atom_site_aniso_U_33
_atom_site_aniso_U_23
_atom_site_aniso_U_13
_atom_site_aniso_U_12
F13 0.0544(10) 0.0725(12) 0.0334(9) -0.0231(8) 0.0165(8) -0.0332(9)
F14 0.0205(8) 0.0605(12) 0.0959(14) -0.0238(10) -0.0049(8) -0.0093(8)
N10 0.0227(11) 0.0388(14) 0.0297(12) -0.0098(10) -0.0057(9) -0.0039(10)
N11 0.0201(11) 0.0482(15) 0.0229(11) -0.0058(10) -0.0006(9) -0.0142(10)
C1 0.0392(16) 0.0392(17) 0.0298(15) -0.0013(13) -0.0077(13) -0.0128(14)
C2 0.0532(18) 0.0306(17) 0.0360(16) -0.0041(13) -0.0109(14) -0.0074(14)
C3 0.0329(15) 0.0406(18) 0.0341(16) -0.0107(13) -0.0099(13) -0.0024(13)
C5 0.0253(14) 0.0565(19) 0.0264(14) -0.0003(14) -0.0051(12) -0.0193(14)
C6 0.0347(15) 0.0473(18) 0.0279(15) 0.0045(13) -0.0073(12) -0.0187(14)
C7 0.0283(14) 0.0407(17) 0.0244(14) -0.0019(12) -0.0054(11) -0.0109(13)
C8 0.0186(12) 0.0393(17) 0.0234(13) -0.0009(12) -0.0074(11) -0.0095(12)
C9 0.0234(13) 0.0369(17) 0.0231(14) -0.0071(12) -0.0030(11) -0.0058(12)
C12 0.0192(13) 0.0430(17) 0.0193(13) -0.0048(12) -0.0025(11) -0.0104(12)
C15 0.0226(13) 0.0258(14) 0.0220(13) -0.0034(10) -0.0008(11) -0.0063(11)
C16 0.0212(13) 0.0297(15) 0.0230(13) -0.0001(11) -0.0039(11) -0.0082(11)
C17 0.0233(14) 0.0503(18) 0.0250(14) -0.0016(12) -0.0023(11) -0.0127(13)
C18 0.0342(16) 0.062(2) 0.0250(14) 0.0017(13) -0.0095(12) -0.0196(14)
C19 0.0233(14) 0.0513(19) 0.0322(16) 0.0061(13) -0.0087(12) -0.0109(13)
C20 0.0198(13) 0.0375(16) 0.0323(15) 0.0020(12) 0.0000(11) -0.0075(12)
C21 0.0217(13) 0.0279(14) 0.0271(14) 0.0021(11) -0.0036(11) -0.0079(11)
C22 0.0249(13) 0.0228(14) 0.0241(13) -0.0026(11) -0.0019(11) -0.0073(11)
C23 0.0253(13) 0.0241(14) 0.0221(13) -0.0006(11) -0.0029(11) -0.0079(11)
C24 0.0280(14) 0.0322(15) 0.0227(13) -0.0032(11) -0.0007(11) -0.0093(12)
C25 0.0377(16) 0.0360(16) 0.0264(14) -0.0006(12) -0.0105(12) -0.0133(13)
C26 0.0254(14) 0.0339(16) 0.0348(15) -0.0008(12) -0.0107(12) -0.0096(12)
C27 0.0222(13) 0.0291(15) 0.0268(14) -0.0024(11) -0.0034(11) -0.0067(11)
C28 0.0240(13) 0.0239(14) 0.0246(13) 0.0007(11) -0.0036(11) -0.0087(11)
C29 0.0214(13) 0.0307(15) 0.0204(13) -0.0009(11) -0.0021(10) -0.0043(11)
C30 0.0550(19) 0.0308(17) 0.0420(17) -0.0025(13) 0.0196(15) -0.0096(15)
C31 0.067(2) 0.0321(18) 0.0502(19) -0.0076(15) 0.0303(17) -0.0036(16)
C32 0.0397(16) 0.0416(19) 0.0308(15) 0.0019(13) 0.0099(13) -0.0082(14)
C33 0.0281(14) 0.0366(17) 0.0275(14) 0.0025(12) -0.0043(12) -0.0124(13)
C34 0.0253(14) 0.0297(15) 0.0249(13) -0.0048(11) -0.0003(11) -0.0081(12)
C35 0.0398(17) 0.051(2) 0.0527(19) -0.0237(15) -0.0041(15) -0.0006(15)
C36 0.0372(16) 0.071(2) 0.0260(15) 0.0005(14) 0.0006(13) -0.0243(15)
B4 0.0183(15) 0.054(2) 0.0367(19) -0.0188(16) 0.0039(13) -0.0139(15)

loop_
_atom_type_symbol
_atom_type_description
_atom_type_scat_dispersion_real
_atom_type_scat_dispersion_imag
_atom_type_scat_source
C C 0.0033 0.0016 'International Tables Vol C Tables 4.2.6.8 and 6.1.1.4'
H H 0.0000 0.0000 'International Tables Vol C Tables 4.2.6.8 and 6.1.1.4'
B B 0.0013 0.0007 'International Tables Vol C Tables 4.2.6.8 and 6.1.1.4'
F F 0.0171 0.0103 'International Tables Vol C Tables 4.2.6.8 and 6.1.1.4'
N N 0.0061 0.0033 'International Tables Vol C Tables 4.2.6.8 and 6.1.1.4'

loop_
_geom_angle_atom_site_label_1
_geom_angle_atom_site_label_2
_geom_angle_atom_site_label_3
_geom_angle
C3 N10 C9 107.7(2)
C3 N10 B4 127.4(2)
C9 N10 B4 124.8(2)
C5 N11 C12 107.8(2)
C5 N11 B4 127.4(2)
C12 N11 B4 124.7(2)
C2 C1 H1 126.4
C2 C1 C9 107.1(2)
C9 C1 H1 126.4
C1 C2 H2 126.2
C1 C2 C3 107.5(3)
C3 C2 H2 126.2
N10 C3 C2 109.5(2)
N10 C3 C35 122.8(3)
C2 C3 C35 127.7(3)
N11 C5 C6 109.2(2)
N11 C5 C36 122.4(2)
C6 C5 C36 128.4(3)
C5 C6 H6 126.2
C7 C6 C5 107.7(2)
C7 C6 H6 126.2
C6 C7 H7 126.3
C6 C7 C12 107.5(2)
C12 C7 H7 126.3
C9 C8 C12 120.6(2)
C9 C8 C15 119.1(2)
C12 C8 C15 120.2(2)
N10 C9 C1 108.1(2)
C8 C9 N10 121.2(2)
C8 C9 C1 130.7(2)
N11 C12 C7 107.9(2)
C8 C12 N11 121.0(2)
C8 C12 C7 131.1(2)
C16 C15 C8 120.3(2)
C16 C15 C28 121.1(2)
C28 C15 C8 118.5(2)
C15 C16 C17 122.0(2)
C15 C16 C21 119.2(2)
C17 C16 C21 118.7(2)
C16 C17 H17 119.6
C18 C17 C16 120.7(2)
C18 C17 H17 119.6
C17 C18 H18 119.6
C17 C18 C19 120.9(2)
C19 C18 H18 119.6
C18 C19 H19 119.9
C20 C19 C18 120.1(2)
C20 C19 H19 119.9
C19 C20 H20 119.3
C19 C20 C21 121.5(2)
C21 C20 H20 119.3
C20 C21 C16 118.0(2)
C22 C21 C16 120.2(2)
C22 C21 C20 121.8(2)
C21 C22 C29 120.1(2)
C23 C22 C21 120.0(2)
C23 C22 C29 119.9(2)
C22 C23 C24 121.8(2)
C22 C23 C28 120.3(2)
C24 C23 C28 117.9(2)
C23 C24 H24 119.3
C25 C24 C23 121.5(2)
C25 C24 H24 119.3
C24 C25 H25 119.9
C24 C25 C26 120.3(2)
C26 C25 H25 119.8
C25 C26 H26 119.7
C27 C26 C25 120.6(2)
C27 C26 H26 119.7
C26 C27 H27 119.5
C26 C27 C28 121.0(2)
C28 C27 H27 119.5
C15 C28 C23 119.2(2)
C15 C28 C27 122.2(2)
C27 C28 C23 118.7(2)
C30 C29 C22 121.2(2)
C34 C29 C22 120.6(2)
C34 C29 C30 118.2(2)
C29 C30 H30 119.8
C29 C30 C31 120.4(3)
C31 C30 H30 119.8
C30 C31 H31 119.7
C32 C31 C30 120.6(3)
C32 C31 H31 119.7
C31 C32 H32 120.3
C33 C32 C31 119.4(2)
C33 C32 H32 120.3
C32 C33 H33 119.9
C32 C33 C34 120.2(2)
C34 C33 H33 119.9
C29 C34 H34 119.4
C33 C34 C29 121.2(2)
C33 C34 H34 119.4
C3 C35 H35A 109.5
C3 C35 H35B 109.5
C3 C35 H35C 109.5
H35A C35 H35B 109.5
H35A C35 H35C 109.5
H35B C35 H35C 109.5
C5 C36 H36A 109.5
C5 C36 H36B 109.5
C5 C36 H36C 109.5
H36A C36 H36B 109.5
H36A C36 H36C 109.5
H36B C36 H36C 109.5
F13 B4 F14 109.5(2)
F13 B4 N10 110.2(2)
F13 B4 N11 110.8(2)
F14 B4 N10 109.4(2)
F14 B4 N11 109.7(2)
N10 B4 N11 107.17(19)

loop_
_geom_bond_atom_site_label_1
_geom_bond_atom_site_label_2
_geom_bond_distance
F13 B4 1.381(3)
F14 B4 1.397(3)
N10 C3 1.352(3)
N10 C9 1.394(3)
N10 B4 1.544(4)
N11 C5 1.353(3)
N11 C12 1.396(3)
N11 B4 1.547(4)
C1 H1 0.9500
C1 C2 1.377(4)
C1 C9 1.416(4)
C2 H2 0.9500
C2 C3 1.409(4)
C3 C35 1.503(4)
C5 C6 1.404(4)
C5 C36 1.495(3)
C6 H6 0.9500
C6 C7 1.373(3)
C7 H7 0.9500
C7 C12 1.408(3)
C8 C9 1.391(3)
C8 C12 1.392(3)
C8 C15 1.500(3)
C15 C16 1.403(3)
C15 C28 1.410(3)
C16 C17 1.429(3)
C16 C21 1.439(3)
C17 H17 0.9500
C17 C18 1.359(3)
C18 H18 0.9500
C18 C19 1.422(3)
C19 H19 0.9500
C19 C20 1.355(3)
C20 H20 0.9500
C20 C21 1.433(3)
C21 C22 1.410(3)
C22 C23 1.406(3)
C22 C29 1.496(3)
C23 C24 1.434(3)
C23 C28 1.437(3)
C24 H24 0.9500
C24 C25 1.355(3)
C25 H25 0.9500
C25 C26 1.421(3)
C26 H26 0.9500
C26 C27 1.358(3)
C27 H27 0.9500
C27 C28 1.429(3)
C29 C30 1.389(4)
C29 C34 1.389(3)
C30 H30 0.9500
C30 C31 1.391(4)
C31 H31 0.9500
C31 C32 1.378(4)
C32 H32 0.9500
C32 C33 1.377(4)
C33 H33 0.9500
C33 C34 1.384(3)
C34 H34 0.9500
C35 H35A 0.9800
C35 H35B 0.9800
C35 H35C 0.9800
C36 H36A 0.9800
C36 H36B 0.9800
C36 H36C 0.9800

loop_
_geom_torsion_atom_site_label_1
_geom_torsion_atom_site_label_2
_geom_torsion_atom_site_label_3
_geom_torsion_atom_site_label_4
_geom_torsion
N11 C5 C6 C7 0.3(3)
C1 C2 C3 N10 0.3(3)
C1 C2 C3 C35 -178.8(3)
C2 C1 C9 N10 -0.5(3)
C2 C1 C9 C8 179.4(3)
C3 N10 C9 C1 0.7(3)
C3 N10 C9 C8 -179.2(2)
C3 N10 B4 F13 -56.5(3)
C3 N10 B4 F14 64.0(3)
C3 N10 B4 N11 -177.2(2)
C5 N11 C12 C7 0.4(3)
C5 N11 C12 C8 -177.4(2)
C5 N11 B4 F13 54.5(3)
C5 N11 B4 F14 -66.5(3)
C5 N11 B4 N10 174.8(2)
C5 C6 C7 C12 0.0(3)
C6 C7 C12 N11 -0.2(3)
C6 C7 C12 C8 177.2(2)
C8 C15 C16 C17 3.2(4)
C8 C15 C16 C21 -175.8(2)
C8 C15 C28 C23 175.0(2)
C8 C15 C28 C27 -3.9(3)
C9 N10 C3 C2 -0.6(3)
C9 N10 C3 C35 178.5(2)
C9 N10 B4 F13 127.2(2)
C9 N10 B4 F14 -112.3(3)
C9 N10 B4 N11 6.6(3)
C9 C1 C2 C3 0.1(3)
C9 C8 C12 N11 0.8(3)
C9 C8 C12 C7 -176.4(2)
C9 C8 C15 C16 91.5(3)
C9 C8 C15 C28 -85.9(3)
C12 N11 C5 C6 -0.4(3)
C12 N11 C5 C36 179.3(2)
C12 N11 B4 F13 -128.1(2)
C12 N11 B4 F14 110.9(3)
C12 N11 B4 N10 -7.8(3)
C12 C8 C9 N10 -2.0(3)
C12 C8 C9 C1 178.1(2)
C12 C8 C15 C16 -89.8(3)
C12 C8 C15 C28 92.8(3)
C15 C8 C9 N10 176.7(2)
C15 C8 C9 C1 -3.3(4)
C15 C8 C12 N11 -177.9(2)
C15 C8 C12 C7 5.0(4)
C15 C16 C17 C18 -179.0(3)
C15 C16 C21 C20 -179.9(2)
C15 C16 C21 C22 0.9(3)
C16 C15 C28 C23 -2.4(3)
C16 C15 C28 C27 178.7(2)
C16 C17 C18 C19 -1.4(4)
C16 C21 C22 C23 -2.4(3)
C16 C21 C22 C29 175.6(2)
C17 C16 C21 C20 1.1(3)
C17 C16 C21 C22 -178.1(2)
C17 C18 C19 C20 1.6(4)
C18 C19 C20 C21 -0.4(4)
C19 C20 C21 C16 -0.9(4)
C19 C20 C21 C22 178.3(2)
C20 C21 C22 C23 178.4(2)
C20 C21 C22 C29 -3.6(3)
C21 C16 C17 C18 0.1(4)
C21 C22 C23 C24 -178.8(2)
C21 C22 C23 C28 1.5(3)
C21 C22 C29 C30 95.1(3)
C21 C22 C29 C34 -86.5(3)
C22 C23 C24 C25 -179.9(2)
C22 C23 C28 C15 0.9(3)
C22 C23 C28 C27 179.8(2)
C22 C29 C30 C31 179.6(3)
C22 C29 C34 C33 -179.8(2)
C23 C22 C29 C30 -86.9(3)
C23 C22 C29 C34 91.5(3)
C23 C24 C25 C26 0.0(4)
C24 C23 C28 C15 -178.7(2)
C24 C23 C28 C27 0.2(3)
C24 C25 C26 C27 0.4(4)
C25 C26 C27 C28 -0.5(4)
C26 C27 C28 C15 179.1(2)
C26 C27 C28 C23 0.2(3)
C28 C15 C16 C17 -179.4(2)
C28 C15 C16 C21 1.5(3)
C28 C23 C24 C25 -0.3(3)
C29 C22 C23 C24 3.2(3)
C29 C22 C23 C28 -176.5(2)
C29 C30 C31 C32 -0.5(5)
C30 C29 C34 C33 -1.4(4)
C30 C31 C32 C33 0.0(5)
C31 C32 C33 C34 -0.2(4)
C32 C33 C34 C29 0.9(4)
C34 C29 C30 C31 1.2(4)
C36 C5 C6 C7 -179.4(2)
B4 N10 C3 C2 -177.4(2)
B4 N10 C3 C35 1.7(4)
B4 N10 C9 C1 177.6(2)
B4 N10 C9 C8 -2.3(3)
B4 N11 C5 C6 177.4(2)
B4 N11 C5 C36 -2.9(4)
B4 N11 C12 C7 -177.5(2)
B4 N11 C12 C8 4.8(3)
